data_2236849
loop_
_publ_author_name
'Draguta, Sergiu'
'Khrustalev, Victor N.'
'Sandhu, Bhupinder'
'Antipin, Mikhail Yu.'
'Timofeeva, Tatiana V.'

_publ_section_title
;
 6-Methylpyridin-2-amine
;
_journal_coeditor_code CV5366
_journal_issue 12
_journal_name_full 'Acta Crystallographica Section E'
_journal_page_first o3466
_journal_paper_doi 10.1107/S1600536812047800
_journal_volume 68
_journal_year 2012
_chemical_formula_iupac 'C6 H8 N2'
_chemical_formula_moiety 'C6 H8 N2'
_chemical_formula_sum 'C6 H8 N2'
_chemical_formula_weight 108.14
_chemical_name_systematic
;
6-Methylpyridin-2-amine
;
_space_group_IT_number 14
_symmetry_cell_setting monoclinic
_symmetry_space_group_name_Hall '-P 2ybc'
_symmetry_space_group_name_H-M 'P 1 21/c 1'
_atom_sites_solution_hydrogens difmap
_atom_sites_solution_primary direct
_atom_sites_solution_secondary difmap
_audit_creation_method SHELXL-97
_cell_angle_alpha 90.00
_cell_angle_beta 100.952(2)
_cell_angle_gamma 90.00
_cell_formula_units_Z 4
_cell_length_a 9.1006(11)
_cell_length_b 6.2458(8)
_cell_length_c 10.5598(13)
_cell_measurement_reflns_used 2436
_cell_measurement_temperature 296(2)
_cell_measurement_theta_max 30.02
_cell_measurement_theta_min 2.28
_cell_volume 589.29(13)
_computing_cell_refinement '<i>SAINT</i> (Bruker, 2001)'
_computing_data_collection '<i>APEX2</i> (Bruker, 2005)'
_computing_data_reduction '<i>SAINT</i> (Bruker, 2001)'
_computing_molecular_graphics '<i>SHELXTL</i> (Sheldrick, 2008)'
_computing_publication_material '<i>SHELXTL</i> (Sheldrick, 2008)'
_computing_structure_refinement '<i>SHELXTL</i> (Sheldrick, 2008)'
_computing_structure_solution '<i>SHELXTL</i> (Sheldrick, 2008)'
_diffrn_ambient_temperature 296(2)
_diffrn_measured_fraction_theta_full 1.000
_diffrn_measured_fraction_theta_max 1.000
_diffrn_measurement_device_type 'Bruker APEXII CCD'
_diffrn_measurement_method '\f and \w scans'
_diffrn_radiation_monochromator graphite
_diffrn_radiation_source 'fine-focus sealed tube'
_diffrn_radiation_type MoK\a
_diffrn_radiation_wavelength 0.71073
_diffrn_reflns_av_R_equivalents 0.0302
_diffrn_reflns_av_sigmaI/netI 0.0235
_diffrn_reflns_limit_h_max 12
_diffrn_reflns_limit_h_min -12
_diffrn_reflns_limit_k_max 8
_diffrn_reflns_limit_k_min -8
_diffrn_reflns_limit_l_max 13
_diffrn_reflns_limit_l_min -13
_diffrn_reflns_number 5852
_diffrn_reflns_theta_full 27.99
_diffrn_reflns_theta_max 27.99
_diffrn_reflns_theta_min 2.28
_exptl_absorpt_coefficient_mu 0.077
_exptl_absorpt_correction_T_max 0.985
_exptl_absorpt_correction_T_min 0.977
_exptl_absorpt_correction_type multi-scan
_exptl_absorpt_process_details '(<i>SADABS</i>; Sheldrick, 2003)'
_exptl_crystal_colour colourless
_exptl_crystal_density_diffrn 1.219
_exptl_crystal_density_method 'not measured'
_exptl_crystal_description prism
_exptl_crystal_F_000 232
_exptl_crystal_size_max 0.30
_exptl_crystal_size_mid 0.25
_exptl_crystal_size_min 0.20
_refine_diff_density_max 0.318
_refine_diff_density_min -0.163
_refine_ls_extinction_method none
_refine_ls_goodness_of_fit_ref 1.003
_refine_ls_hydrogen_treatment mixed
_refine_ls_matrix_type full
_refine_ls_number_parameters 82
_refine_ls_number_reflns 1420
_refine_ls_number_restraints 0
_refine_ls_restrained_S_all 1.003
_refine_ls_R_factor_all 0.0502
_refine_ls_R_factor_gt 0.0431
_refine_ls_shift/su_max 0.000
_refine_ls_shift/su_mean 0.000
_refine_ls_structure_factor_coef Fsqd
_refine_ls_weighting_details 'calc w=1/[\s^2^(Fo^2^)+(0.082P)^2^+0.126P] where P=(Fo^2^+2Fc^2^)/3'
_refine_ls_weighting_scheme calc
_refine_ls_wR_factor_gt 0.1242
_refine_ls_wR_factor_ref 0.1300
_reflns_number_gt 1196
_reflns_number_total 1420
_reflns_threshold_expression I>2\s(I)
_cod_data_source_file cv5366.cif
_cod_data_source_block I
_cod_original_sg_symbol_H-M 'P 21/c'
_cod_database_code 2236849
_cod_database_fobs_code 2236849

loop_
_symmetry_equiv_pos_as_xyz
'x, y, z'
'-x, y+1/2, -z+1/2'
'-x, -y, -z'
'x, -y-1/2, z-1/2'

loop_
_atom_site_type_symbol
_atom_site_label
_atom_site_fract_x
_atom_site_fract_y
_atom_site_fract_z
_atom_site_U_iso_or_equiv
_atom_site_adp_type
_atom_site_calc_flag
_atom_site_refinement_flags
_atom_site_occupancy
_atom_site_symmetry_multiplicity
N N1 0.17331(10) 0.50475(14) 0.92049(8) 0.0227(3) Uani d . 1 1
N N2 -0.00315(12) 0.77129(17) 0.90952(10) 0.0311(3) Uani d . 1 1
H H2A -0.0502(18) 0.693(3) 0.9607(16) 0.040(4) Uiso d . 1 1
H H2B -0.0533(18) 0.877(3) 0.8697(15) 0.038(4) Uiso d . 1 1
C C2 0.11252(12) 0.68485(17) 0.86263(10) 0.0234(3) Uani d . 1 1
C C3 0.16561(13) 0.77898(18) 0.75860(11) 0.0271(3) Uani d . 1 1
H H3 0.1219 0.9029 0.7196 0.033 Uiso calc R 1 1
C C4 0.28303(13) 0.68378(19) 0.71621(10) 0.0281(3) Uani d . 1 1
H H4 0.3191 0.7419 0.6470 0.034 Uiso calc R 1 1
C C5 0.34831(12) 0.49983(18) 0.77700(10) 0.0267(3) Uani d . 1 1
H H5 0.4291 0.4349 0.7500 0.032 Uiso calc R 1 1
C C6 0.29036(12) 0.41577(17) 0.87838(10) 0.0234(3) Uani d . 1 1
C C7 0.35535(13) 0.21888(19) 0.94938(11) 0.0307(3) Uani d . 1 1
H H7A 0.4172 0.2597 1.0298 0.046 Uiso calc R 1 1
H H7B 0.4146 0.1429 0.8980 0.046 Uiso calc R 1 1
H H7C 0.2758 0.1282 0.9656 0.046 Uiso calc R 1 1

loop_
_atom_site_aniso_label
_atom_site_aniso_U_11
_atom_site_aniso_U_22
_atom_site_aniso_U_33
_atom_site_aniso_U_12
_atom_site_aniso_U_13
_atom_site_aniso_U_23
N1 0.0270(5) 0.0204(4) 0.0207(4) 0.0013(3) 0.0052(3) -0.0013(3)
N2 0.0372(6) 0.0251(5) 0.0331(5) 0.0101(4) 0.0122(4) 0.0046(4)
C2 0.0256(5) 0.0207(5) 0.0233(5) -0.0009(4) 0.0029(4) -0.0030(4)
C3 0.0292(6) 0.0236(5) 0.0271(5) -0.0005(4) 0.0018(4) 0.0045(4)
C4 0.0271(6) 0.0331(6) 0.0240(5) -0.0056(4) 0.0047(4) 0.0045(4)
C5 0.0243(5) 0.0315(6) 0.0251(5) 0.0014(4) 0.0065(4) -0.0009(4)
C6 0.0254(5) 0.0225(5) 0.0218(5) 0.0002(4) 0.0031(4) -0.0027(4)
C7 0.0351(6) 0.0269(6) 0.0316(6) 0.0078(5) 0.0098(5) 0.0031(4)

loop_
_atom_type_symbol
_atom_type_description
_atom_type_scat_dispersion_real
_atom_type_scat_dispersion_imag
_atom_type_scat_source
C C 0.0033 0.0016 'International Tables Vol C Tables 4.2.6.8 and 6.1.1.4'
H H 0.0000 0.0000 'International Tables Vol C Tables 4.2.6.8 and 6.1.1.4'
N N 0.0061 0.0033 'International Tables Vol C Tables 4.2.6.8 and 6.1.1.4'

loop_
_geom_angle_atom_site_label_1
_geom_angle_atom_site_label_2
_geom_angle_atom_site_label_3
_geom_angle
C2 N1 C6 118.43(9)
C2 N2 H2A 119.7(10)
C2 N2 H2B 120.1(10)
H2A N2 H2B 116.2(14)
N1 C2 N2 116.52(10)
N1 C2 C3 121.96(10)
N2 C2 C3 121.51(10)
C4 C3 C2 118.53(10)
C4 C3 H3 120.7
C2 C3 H3 120.7
C3 C4 C5 119.88(10)
C3 C4 H4 120.1
C5 C4 H4 120.1
C6 C5 C4 118.53(10)
C6 C5 H5 120.7
C4 C5 H5 120.7
N1 C6 C5 122.65(10)
N1 C6 C7 115.68(9)
C5 C6 C7 121.67(10)
C6 C7 H7A 109.5
C6 C7 H7B 109.5
H7A C7 H7B 109.5
C6 C7 H7C 109.5
H7A C7 H7C 109.5
H7B C7 H7C 109.5

loop_
_geom_bond_atom_site_label_1
_geom_bond_atom_site_label_2
_geom_bond_distance
N1 C2 1.3476(14)
N1 C6 1.3496(13)
N2 C2 1.3575(14)
N2 H2A 0.896(17)
N2 H2B 0.867(17)
C2 C3 1.4099(15)
C3 C4 1.3702(16)
C3 H3 0.9300
C4 C5 1.3929(16)
C4 H4 0.9300
C5 C6 1.3837(15)
C5 H5 0.9300
C6 C7 1.5019(15)
C7 H7A 0.9600
C7 H7B 0.9600
C7 H7C 0.9600

loop_
_geom_hbond_atom_site_label_D
_geom_hbond_atom_site_label_H
_geom_hbond_atom_site_label_A
_geom_hbond_site_symmetry_A
_geom_hbond_distance_DH
_geom_hbond_distance_HA
_geom_hbond_distance_DA
_geom_hbond_angle_DHA
_geom_hbond_publ_flag
N2 H2A N1 3_567 0.896(17) 2.211(17) 3.1062(14) 177.5(11) yes
N2 H2B Cg 2_554 0.867(17) 2.674(16) 3.4875(12) 163.5(11) yes

loop_
_geom_torsion_atom_site_label_1
_geom_torsion_atom_site_label_2
_geom_torsion_atom_site_label_3
_geom_torsion_atom_site_label_4
_geom_torsion
C6 N1 C2 N2 -178.81(9)
C6 N1 C2 C3 1.34(15)
N1 C2 C3 C4 -0.31(17)
N2 C2 C3 C4 179.84(10)
C2 C3 C4 C5 -0.88(17)
C3 C4 C5 C6 1.01(17)
C2 N1 C6 C5 -1.20(16)
C2 N1 C6 C7 178.40(9)
C4 C5 C6 N1 0.04(17)
C4 C5 C6 C7 -179.54(10)

loop_
_cod_related_entry_id
_cod_related_entry_database
_cod_related_entry_code
1 ChemSpider 14991
